data_1570557
loop_
_publ_author_name
'Perez-Jimenez, Marina'
'Crimmin, Mark R.'

_publ_section_title
;
 Photochemical H<sub>2</sub> activation by an Zn-Fe heterometallic: a
 mechanistic investigation.
;
_journal_issue 4
_journal_name_full 'Chemical science'
_journal_page_first 1424
_journal_page_last 1430
_journal_paper_doi 10.1039/d3sc05966a
_journal_volume 15
_journal_year 2024
_chemical_formula_moiety 'C36 H46 Fe N2 O2 Zn, C35 H48 Fe N2 O Zn'
_chemical_formula_sum 'C71 H94 Fe2 N4 O3 Zn2'
_chemical_formula_weight 1293.94
_chemical_properties_physical Air-sensitive,Moisture-sensitive
_space_group_crystal_system triclinic
_space_group_IT_number 2
_space_group_name_Hall '-P 1'
_space_group_name_H-M_alt 'P -1'
_atom_sites_solution_hydrogens mixed
_atom_sites_solution_primary direct
_audit_creation_date 2023-09-07
_audit_creation_method
;
Olex2 1.5
(compiled 2023.08.24 svn.re1ec1418 for OlexSys, GUI svn.r6817)
;
_audit_update_record
;
2023-09-25 deposited with the CCDC.	2023-12-14 downloaded from the CCDC.
;
_cell_angle_alpha 89.192(5)
_cell_angle_beta 89.647(6)
_cell_angle_gamma 84.943(6)
_cell_formula_units_Z 2
_cell_length_a 10.6485(9)
_cell_length_b 15.0229(10)
_cell_length_c 20.9423(12)
_cell_measurement_reflns_used 4069
_cell_measurement_temperature 172.95(10)
_cell_measurement_theta_max 71.9250
_cell_measurement_theta_min 3.5910
_cell_volume 3336.8(4)
_computing_cell_refinement 'CrysAlisPro 1.171.38.46 (Rigaku OD, 2015)'
_computing_data_collection 'CrysAlisPro 1.171.38.46 (Rigaku OD, 2015)'
_computing_data_reduction 'CrysAlisPro 1.171.38.46 (Rigaku OD, 2015)'
_computing_molecular_graphics 'Olex2 1.5 (Dolomanov et al., 2009)'
_computing_publication_material 'Olex2 1.5 (Dolomanov et al., 2009)'
_computing_structure_refinement 'SHELXL 2014/7 (Sheldrick, 2015)'
_computing_structure_solution 'SHELXS  (Sheldrick, 2008)'
_diffrn_ambient_environment N~2~
_diffrn_ambient_temperature 172.95(10)
_diffrn_detector 'CCD plate'
_diffrn_detector_area_resol_mean 10.4115
_diffrn_detector_type Atlas
_diffrn_measured_fraction_theta_full 0.982
_diffrn_measured_fraction_theta_max 0.942
_diffrn_measurement_details
;
List of Runs (angles in degrees, time in seconds):

  # Type    Start    End  Width  t~exp~   \w     \q     \k     \f   Frames
#--------------------------------------------------------------------------
  1  \w    -73.00  34.00   1.00    8.20    --  -42.23  77.00  30.00  107
  2  \w   -114.00 -20.00   1.00    8.20    --  -42.23 -57.00 -90.00   94
  3  \w    -23.00  70.00   1.00    8.20    --   42.23 -57.00 120.00   93
  4  \w     78.00 175.00   1.00   21.34    --  105.75  30.00   0.00   97
  5  \w     91.00 177.00   1.00   21.34    --  105.75 125.00-150.00   86
  6  \w     33.00 122.00   1.00   21.34    --  105.75-125.00-150.00   89
  7  \w     24.00 104.00   1.00   21.34    --  105.75 -95.00  30.00   80
  8  \w     81.00 163.00   1.00   21.34    --  105.75  77.00  30.00   82
  9  \w     31.00 136.00   1.00   21.34    --  105.75 -77.00-150.00  105
 10  \w     83.00 178.00   1.00   21.34    --  105.75  77.00 -90.00   95
;
_diffrn_measurement_device 'four-circle diffractometer'
_diffrn_measurement_device_type 'Xcalibur, Atlas, Ultra'
_diffrn_measurement_method '\w scans'
_diffrn_orient_matrix_type 'CrysAlisPro convention (1999,Acta A55,543-557)'
_diffrn_orient_matrix_UB_11 -0.0488250000
_diffrn_orient_matrix_UB_12 0.0287166000
_diffrn_orient_matrix_UB_13 0.0666524000
_diffrn_orient_matrix_UB_21 -0.1177685000
_diffrn_orient_matrix_UB_22 -0.0508290000
_diffrn_orient_matrix_UB_23 -0.0096974000
_diffrn_orient_matrix_UB_31 0.0695828000
_diffrn_orient_matrix_UB_32 -0.0848066000
_diffrn_orient_matrix_UB_33 0.0295974000
_diffrn_radiation_monochromator mirror
_diffrn_radiation_probe x-ray
_diffrn_radiation_type 'Cu K\a'
_diffrn_radiation_wavelength 1.54184
_diffrn_reflns_av_R_equivalents 0.0544
_diffrn_reflns_av_unetI/netI 0.0863
_diffrn_reflns_Laue_measured_fraction_full 0.982
_diffrn_reflns_Laue_measured_fraction_max 0.942
_diffrn_reflns_limit_h_max 13
_diffrn_reflns_limit_h_min -12
_diffrn_reflns_limit_k_max 13
_diffrn_reflns_limit_k_min -18
_diffrn_reflns_limit_l_max 25
_diffrn_reflns_limit_l_min -25
_diffrn_reflns_number 19828
_diffrn_reflns_point_group_measured_fraction_full 0.982
_diffrn_reflns_point_group_measured_fraction_max 0.942
_diffrn_reflns_theta_full 67.684
_diffrn_reflns_theta_max 73.847
_diffrn_reflns_theta_min 3.607
_diffrn_source 'fine-focus sealed X-ray tube'
_diffrn_source_type 'Enhance Ultra (Cu) X-ray Source'
_exptl_absorpt_coefficient_mu 4.593
_exptl_absorpt_correction_T_max 1.00000
_exptl_absorpt_correction_T_min 0.76983
_exptl_absorpt_correction_type multi-scan
_exptl_absorpt_process_details
;
CrysAlisPro 1.171.38.46 (Rigaku Oxford Diffraction, 2015)
Empirical absorption correction using spherical harmonics,
 implemented in SCALE3 ABSPACK scaling algorithm.
;
_exptl_crystal_colour yellow
_exptl_crystal_colour_primary yellow
_exptl_crystal_density_diffrn 1.288
_exptl_crystal_description block
_exptl_crystal_F_000 1368
_exptl_crystal_size_max 0.13
_exptl_crystal_size_mid 0.05
_exptl_crystal_size_min 0.04
_refine_diff_density_max 1.435
_refine_diff_density_min -0.591
_refine_diff_density_rms 0.072
_refine_ls_extinction_method none
_refine_ls_goodness_of_fit_ref 1.048
_refine_ls_hydrogen_treatment mixed
_refine_ls_matrix_type full
_refine_ls_number_parameters 765
_refine_ls_number_reflns 12728
_refine_ls_number_restraints 40
_refine_ls_restrained_S_all 1.048
_refine_ls_R_factor_all 0.0925
_refine_ls_R_factor_gt 0.0541
_refine_ls_shift/su_max 0.001
_refine_ls_shift/su_mean 0.000
_refine_ls_structure_factor_coef Fsqd
_refine_ls_weighting_details 'w=1/[\s^2^(Fo^2^)+(0.0477P)^2^+0.3353P] where P=(Fo^2^+2Fc^2^)/3'
_refine_ls_weighting_scheme calc
_refine_ls_wR_factor_gt 0.1219
_refine_ls_wR_factor_ref 0.1452
_reflns_Friedel_coverage 0.000
_reflns_number_gt 8567
_reflns_number_total 12728
_reflns_threshold_expression 'I > 2\s(I)'
_cod_data_source_file d3sc05966a3.cif
_cod_data_source_block mrc2268
_cod_depositor_comments 'Adding full bibliography for 1570556--1570557.cif.'
_cod_original_cell_volume 3336.7(4)
_cod_database_code 1570557
_shelx_shelxl_version_number 2014/7
_chemical_oxdiff_formula 'C35 H47 Fe N2 O Zn'
_chemical_oxdiff_usercomment MPJ-075
_shelx_space_group_comment
;
The symmetry employed for this shelxl refinement is uniquely defined
by the following loop, which should always be used as a source of
symmetry information in preference to the above space-group names.
They are only intended as comments.
;
_reflns_odcompleteness_completeness 98.52
_reflns_odcompleteness_iscentric 1
_reflns_odcompleteness_theta 66.49
_olex2_refinement_description
;
1. Fixed Uiso
 At 1.2 times of:
  All C(H) groups, {H6,H,HA} of C6
 At 1.5 times of:
  {H58A,H58B,H58C} of C58, {H70A,H70B,H70C} of C70, {H55A,H55B,H55C} of C55,
  {H68A,H68B,H68C} of C68, {H56A,H56B,H56C} of C56, {H22A,H22B,H22C} of C22,
  {H34A,H34B,H34C} of C34, {H35A,H35B,H35C} of C35, {H59A,H59B,H59C} of C59,
  {H71A,H71B,H71C} of C71, {H32A,H32B,H32C} of C32, {H19A,H19B,H19C} of C19,
  {H31A,H31B,H31C} of C31, {H10A,H10B,H10C} of C10, {H47A,H47B,H47C} of C47,
  {H46A,H46B,H46C} of C46, {H20A,H20B,H20C} of C20, {H67A,H67B,H67C} of C67,
  {H11A,H11B,H11C} of C11, {H23A,H23B,H23C} of C23
2. Rigid bond restraints
 C2, C3, C4, C5, C6
 with sigma for 1-2 distances of 0.01 and sigma for 1-3 distances of 0.01
3. Uiso/Uaniso restraints and constraints
C2 \\sim C3 \\sim C4 \\sim C5 \\sim C6: within 2A with sigma of 0.04 and sigma
for terminal atoms of 0.08 within 2A
4.a Ternary CH refined with riding coordinates:
 C69(H69), C18(H18), C30(H30), C33(H33), C66(H66), C21(H21), C54(H54), C57(H57)
4.b Aromatic/amide H refined with riding coordinates:
 C42(H42), C62(H62), C51(H51), C64(H64), C63(H63), C52(H52), C44(H44),
 C28(H28), C16(H16), C14(H14), C50(H50), C38(H38), C41(H41), C40(H40), C39(H39),
  C8(H8), C26(H26), C27(H27), C15(H15), C5(H5), C2(H2), C3(H3), C4(H4), C6(H6)
4.c Idealised Me refined as rotating group:
 C47(H47A,H47B,H47C), C46(H46A,H46B,H46C), C10(H10A,H10B,H10C), C67(H67A,H67B,
 H67C), C20(H20A,H20B,H20C), C11(H11A,H11B,H11C), C23(H23A,H23B,H23C), C19(H19A,
 H19B,H19C), C31(H31A,H31B,H31C), C32(H32A,H32B,H32C), C35(H35A,H35B,H35C),
 C22(H22A,H22B,H22C), C70(H70A,H70B,H70C), C59(H59A,H59B,H59C), C71(H71A,H71B,
 H71C), C34(H34A,H34B,H34C), C56(H56A,H56B,H56C), C58(H58A,H58B,H58C), C55(H55A,
 H55B,H55C), C68(H68A,H68B,H68C)
;
_olex2_date_sample_data_collection 2022-06-15
_olex2_submission_special_instructions 'No special instructions were received'
_oxdiff_exptl_absorpt_empirical_details
;
Empirical correction (ABSPACK) includes:
- Absorption correction using spherical harmonics
- Frame scaling
;
_oxdiff_exptl_absorpt_empirical_full_max 1.578
_oxdiff_exptl_absorpt_empirical_full_min 0.602

loop_
_space_group_symop_operation_xyz
'x, y, z'
'-x, -y, -z'

loop_
_atom_site_label
_atom_site_type_symbol
_atom_site_fract_x
_atom_site_fract_y
_atom_site_fract_z
_atom_site_U_iso_or_equiv
_atom_site_adp_type
_atom_site_occupancy
_atom_site_site_symmetry_order
_atom_site_calc_flag
_atom_site_refinement_flags_posn
_atom_site_refinement_flags_adp
_atom_site_refinement_flags_occupancy
_atom_site_disorder_assembly
_atom_site_disorder_group
Zn2 Zn 0.13188(5) 0.65094(3) 0.24536(2) 0.03065(13) Uani 1 1 d . . . . .
Zn1 Zn 0.57395(5) 0.15681(3) 0.25100(2) 0.03247(14) Uani 1 1 d . . . . .
Fe2 Fe 0.20636(7) 0.79564(5) 0.25178(3) 0.04033(18) Uani 1 1 d . . . . .
N3 N 0.0785(3) 0.5809(2) 0.17230(15) 0.0299(7) Uani 1 1 d . . . . .
N1 N 0.5278(3) 0.0715(2) 0.18596(15) 0.0292(7) Uani 1 1 d . . . . .
N4 N 0.0956(3) 0.5622(2) 0.31214(15) 0.0283(7) Uani 1 1 d . . . . .
C47 C 0.0061(5) 0.4495(3) 0.1211(2) 0.0475(11) Uani 1 1 d . . . . .
H47A H -0.0576 0.4872 0.0991 0.071 Uiso 1 1 calc R U . . .
H47B H -0.0282 0.3953 0.1347 0.071 Uiso 1 1 calc R U . . .
H47C H 0.0762 0.4354 0.0928 0.071 Uiso 1 1 calc R U . . .
C60 C 0.0618(4) 0.6261(3) 0.11137(19) 0.0329(9) Uani 1 1 d . . . . .
C46 C 0.0628(5) 0.4099(3) 0.3509(2) 0.0481(12) Uani 1 1 d . . . . .
H46A H 0.1450 0.3807 0.3593 0.072 Uiso 1 1 calc R U . . .
H46B H 0.0077 0.3665 0.3376 0.072 Uiso 1 1 calc R U . . .
H46C H 0.0298 0.4383 0.3890 0.072 Uiso 1 1 calc R U . . .
Fe1 Fe 0.60220(9) 0.31373(5) 0.24597(4) 0.0481(2) Uani 1 1 d . . . . .
C45 C 0.0722(4) 0.4792(2) 0.29865(19) 0.0315(8) Uani 1 1 d . . . . .
C12 C 0.6031(4) 0.1059(2) 0.38542(17) 0.0274(8) Uani 1 1 d . . . . .
C42 C 0.2381(5) 0.8716(3) 0.3325(2) 0.0487(11) Uani 1 1 d . . . . .
H42 H 0.3154 0.8730 0.3527 0.058 Uiso 1 1 calc R U . . .
C43 C 0.0499(4) 0.4974(3) 0.17855(19) 0.0348(9) Uani 1 1 d . . . . .
O2 O 0.1993(4) 0.8195(3) 0.11458(16) 0.0636(10) Uani 1 1 d . . . . .
C62 C -0.0589(5) 0.7312(3) 0.0442(2) 0.0492(12) Uani 1 1 d . . . . .
H62 H -0.1294 0.7712 0.0374 0.059 Uiso 1 1 calc R U . . .
N2 N 0.5863(3) 0.0707(2) 0.32254(15) 0.0278(7) Uani 1 1 d . . . . .
C10 C 0.4803(4) -0.0745(3) 0.1463(2) 0.0376(9) Uani 1 1 d . . . . .
H10A H 0.3952 -0.0558 0.1340 0.056 Uiso 1 1 calc R U . . .
H10B H 0.4849 -0.1352 0.1617 0.056 Uiso 1 1 calc R U . . .
H10C H 0.5350 -0.0705 0.1099 0.056 Uiso 1 1 calc R U . . .
C13 C 0.7261(4) 0.1123(3) 0.40838(19) 0.0335(9) Uani 1 1 d . . . . .
C69 C 0.2741(5) 0.5507(3) 0.0732(2) 0.0428(10) Uani 1 1 d . . . . .
H69 H 0.2626 0.5149 0.1119 0.051 Uiso 1 1 calc R U . . .
C61 C -0.0446(4) 0.6870(3) 0.1024(2) 0.0404(10) Uani 1 1 d . . . . .
C51 C 0.0658(6) 0.6602(3) 0.4993(2) 0.0611(16) Uani 1 1 d . . . . .
H51 H 0.0596 0.6851 0.5397 0.073 Uiso 1 1 calc R U . . .
C18 C 0.8424(4) 0.0751(3) 0.3724(2) 0.0408(10) Uani 1 1 d . . . . .
H18 H 0.8146 0.0429 0.3354 0.049 Uiso 1 1 calc R U . . .
O3 O 0.4530(4) 0.6952(3) 0.2484(2) 0.0744(12) Uani 1 1 d . . . . .
C9 C 0.5699(4) -0.0151(2) 0.31675(18) 0.0289(8) Uani 1 1 d . . . . .
C67 C -0.2524(7) 0.6492(4) 0.1459(4) 0.089(2) Uani 1 1 d . . . . .
H67A H -0.2915 0.6640 0.1055 0.134 Uiso 1 1 calc R U . . .
H67B H -0.3128 0.6611 0.1796 0.134 Uiso 1 1 calc R U . . .
H67C H -0.2226 0.5870 0.1469 0.134 Uiso 1 1 calc R U . . .
C64 C 0.1344(5) 0.6589(3) 0.0060(2) 0.0482(12) Uani 1 1 d . . . . .
H64 H 0.1939 0.6506 -0.0266 0.058 Uiso 1 1 calc R U . . .
C20 C 0.9207(5) 0.1497(4) 0.3476(3) 0.0645(15) Uani 1 1 d . . . . .
H20A H 0.8684 0.1912 0.3219 0.097 Uiso 1 1 calc R U . . .
H20B H 0.9898 0.1241 0.3223 0.097 Uiso 1 1 calc R U . . .
H20C H 0.9527 0.1804 0.3831 0.097 Uiso 1 1 calc R U . . .
C30 C 0.7144(5) 0.0570(4) 0.0840(2) 0.0545(13) Uani 1 1 d . . . . .
H30 H 0.7059 0.0118 0.1176 0.065 Uiso 1 1 calc R U . . .
C24 C 0.4953(4) 0.1089(3) 0.12436(19) 0.0332(9) Uani 1 1 d . . . . .
C11 C 0.5789(5) -0.0749(3) 0.3751(2) 0.0394(10) Uani 1 1 d . . . . .
H11A H 0.6607 -0.0736 0.3939 0.059 Uiso 1 1 calc R U . . .
H11B H 0.5664 -0.1349 0.3632 0.059 Uiso 1 1 calc R U . . .
H11C H 0.5154 -0.0542 0.4055 0.059 Uiso 1 1 calc R U . . .
C48 C 0.0863(4) 0.5905(2) 0.37788(19) 0.0317(8) Uani 1 1 d . . . . .
C23 C 0.2905(5) 0.2148(4) 0.3811(3) 0.0651(16) Uani 1 1 d . . . . .
H23A H 0.2805 0.2510 0.4185 0.098 Uiso 1 1 calc R U . . .
H23B H 0.2090 0.2042 0.3650 0.098 Uiso 1 1 calc R U . . .
H23C H 0.3361 0.2452 0.3491 0.098 Uiso 1 1 calc R U . . .
C19 C 0.9256(5) 0.0084(4) 0.4139(3) 0.0588(14) Uani 1 1 d . . . . .
H19A H 0.9518 0.0380 0.4513 0.088 Uiso 1 1 calc R U . . .
H19B H 0.9985 -0.0137 0.3898 0.088 Uiso 1 1 calc R U . . .
H19C H 0.8784 -0.0405 0.4265 0.088 Uiso 1 1 calc R U . . .
C33 C 0.2700(5) 0.1463(3) 0.1658(3) 0.0518(12) Uani 1 1 d . . . . .
H33 H 0.3080 0.1147 0.2032 0.062 Uiso 1 1 calc R U . . .
C65 C 0.1537(4) 0.6120(3) 0.06361(19) 0.0353(9) Uani 1 1 d . . . . .
C53 C -0.0300(4) 0.6317(3) 0.3983(2) 0.0401(10) Uani 1 1 d . . . . .
C63 C 0.0285(5) 0.7174(3) -0.0035(2) 0.0511(12) Uani 1 1 d . . . . .
H63 H 0.0166 0.7474 -0.0424 0.061 Uiso 1 1 calc R U . . .
C52 C -0.0367(5) 0.6662(3) 0.4600(2) 0.0519(13) Uani 1 1 d . . . . .
H52 H -0.1128 0.6939 0.4747 0.062 Uiso 1 1 calc R U . . .
C66 C -0.1430(5) 0.7049(4) 0.1550(2) 0.0564(14) Uani 1 1 d . . . . .
H66 H -0.1032 0.6869 0.1958 0.068 Uiso 1 1 calc R U . . .
C25 C 0.5868(5) 0.1082(3) 0.0761(2) 0.0409(10) Uani 1 1 d . . . . .
C44 C 0.0549(4) 0.4495(3) 0.2358(2) 0.0355(9) Uani 1 1 d . . . . .
H44 H 0.0454 0.3888 0.2323 0.043 Uiso 1 1 calc R U . . .
C21 C 0.3629(4) 0.1263(3) 0.3981(2) 0.0411(10) Uani 1 1 d . . . . .
H21 H 0.3697 0.0904 0.3593 0.049 Uiso 1 1 calc R U . . .
C29 C 0.3743(5) 0.1529(3) 0.1161(2) 0.0421(10) Uani 1 1 d . . . . .
C28 C 0.3484(6) 0.2000(3) 0.0593(3) 0.0568(14) Uani 1 1 d . . . . .
H28 H 0.2687 0.2292 0.0529 0.068 Uiso 1 1 calc R U . . .
C16 C 0.5148(4) 0.1798(3) 0.4783(2) 0.0384(10) Uani 1 1 d . . . . .
H16 H 0.4453 0.2023 0.5021 0.046 Uiso 1 1 calc R U . . .
C31 C 0.8118(6) 0.1175(5) 0.1065(4) 0.099(3) Uani 1 1 d . . . . .
H31A H 0.8176 0.1656 0.0763 0.149 Uiso 1 1 calc R U . . .
H31B H 0.8923 0.0837 0.1100 0.149 Uiso 1 1 calc R U . . .
H31C H 0.7870 0.1413 0.1474 0.149 Uiso 1 1 calc R U . . .
C7 C 0.5207(4) -0.0149(3) 0.19834(19) 0.0299(8) Uani 1 1 d . . . . .
C49 C 0.1906(5) 0.5812(3) 0.4177(2) 0.0429(10) Uani 1 1 d . . . . .
C14 C 0.7389(4) 0.1540(3) 0.4667(2) 0.0398(10) Uani 1 1 d . . . . .
H14 H 0.8191 0.1585 0.4831 0.048 Uiso 1 1 calc R U . . .
C17 C 0.4965(4) 0.1374(3) 0.42054(19) 0.0315(8) Uani 1 1 d . . . . .
C32 C 0.7605(8) 0.0077(4) 0.0240(3) 0.084(2) Uani 1 1 d . . . . .
H32A H 0.6943 -0.0249 0.0077 0.125 Uiso 1 1 calc R U . . .
H32B H 0.8322 -0.0331 0.0342 0.125 Uiso 1 1 calc R U . . .
H32C H 0.7839 0.0501 -0.0077 0.125 Uiso 1 1 calc R U . . .
C50 C 0.1783(6) 0.6173(3) 0.4791(2) 0.0557(14) Uani 1 1 d . . . . .
H50 H 0.2470 0.6122 0.5065 0.067 Uiso 1 1 calc R U . . .
C38 C 0.1926(5) 0.9286(3) 0.2820(2) 0.0477(12) Uani 1 1 d . . . . .
H38 H 0.2343 0.9743 0.2633 0.057 Uiso 1 1 calc R U . . .
C41 C 0.1462(5) 0.8120(3) 0.3472(2) 0.0495(12) Uani 1 1 d . . . . .
H41 H 0.1525 0.7678 0.3788 0.059 Uiso 1 1 calc R U . . .
C40 C 0.0451(5) 0.8308(4) 0.3064(3) 0.0592(14) Uani 1 1 d . . . . .
H40 H -0.0281 0.8014 0.3057 0.071 Uiso 1 1 calc R U . . .
C39 C 0.0739(6) 0.9040(4) 0.2654(3) 0.0604(14) Uani 1 1 d . . . . .
H39 H 0.0223 0.9303 0.2334 0.072 Uiso 1 1 calc R U . . .
C8 C 0.5431(4) -0.0548(2) 0.25832(19) 0.0311(8) Uani 1 1 d . . . . .
H8 H 0.5398 -0.1164 0.2600 0.037 Uiso 1 1 calc R U . . .
C35 C 0.1670(5) 0.0911(4) 0.1414(3) 0.0643(15) Uani 1 1 d . . . . .
H35A H 0.1291 0.1196 0.1041 0.097 Uiso 1 1 calc R U . . .
H35B H 0.1039 0.0866 0.1740 0.097 Uiso 1 1 calc R U . . .
H35C H 0.2033 0.0323 0.1308 0.097 Uiso 1 1 calc R U . . .
C26 C 0.5562(6) 0.1579(3) 0.0201(2) 0.0556(14) Uani 1 1 d . . . . .
H26 H 0.6157 0.1599 -0.0125 0.067 Uiso 1 1 calc R U . . .
C22 C 0.2881(5) 0.0761(4) 0.4474(3) 0.0599(14) Uani 1 1 d . . . . .
H22A H 0.2713 0.1128 0.4842 0.090 Uiso 1 1 calc R U . . .
H22B H 0.3363 0.0217 0.4599 0.090 Uiso 1 1 calc R U . . .
H22C H 0.2099 0.0623 0.4290 0.090 Uiso 1 1 calc R U . . .
C54 C 0.3158(5) 0.5330(4) 0.3983(3) 0.0573(14) Uani 1 1 d . . . . .
H54 H 0.3070 0.5091 0.3554 0.069 Uiso 1 1 calc R U . . .
C57 C -0.1460(5) 0.6397(3) 0.3552(3) 0.0523(12) Uani 1 1 d . . . . .
H57 H -0.1160 0.6476 0.3113 0.063 Uiso 1 1 calc R U . . .
C27 C 0.4387(6) 0.2039(4) 0.0129(3) 0.0617(15) Uani 1 1 d . . . . .
H27 H 0.4208 0.2379 -0.0239 0.074 Uiso 1 1 calc R U . . .
C70 C 0.3869(5) 0.6044(4) 0.0842(3) 0.0656(15) Uani 1 1 d . . . . .
H70A H 0.4015 0.6397 0.0467 0.098 Uiso 1 1 calc R U . . .
H70B H 0.4603 0.5643 0.0928 0.098 Uiso 1 1 calc R U . . .
H70C H 0.3700 0.6431 0.1199 0.098 Uiso 1 1 calc R U . . .
C59 C -0.2140(6) 0.5548(4) 0.3569(3) 0.0709(17) Uani 1 1 d . . . . .
H59A H -0.1594 0.5062 0.3404 0.106 Uiso 1 1 calc R U . . .
H59B H -0.2886 0.5633 0.3312 0.106 Uiso 1 1 calc R U . . .
H59C H -0.2370 0.5414 0.4002 0.106 Uiso 1 1 calc R U . . .
C71 C 0.3010(6) 0.4860(4) 0.0185(3) 0.0680(16) Uani 1 1 d . . . . .
H71A H 0.2271 0.4558 0.0101 0.102 Uiso 1 1 calc R U . . .
H71B H 0.3693 0.4428 0.0300 0.102 Uiso 1 1 calc R U . . .
H71C H 0.3235 0.5184 -0.0191 0.102 Uiso 1 1 calc R U . . .
C36 C 0.1994(5) 0.8064(3) 0.1690(2) 0.0486(12) Uani 1 1 d . . . . .
C34 C 0.2129(7) 0.2370(4) 0.1881(4) 0.082(2) Uani 1 1 d . . . . .
H34A H 0.2731 0.2643 0.2136 0.123 Uiso 1 1 calc R U . . .
H34B H 0.1387 0.2294 0.2132 0.123 Uiso 1 1 calc R U . . .
H34C H 0.1908 0.2745 0.1517 0.123 Uiso 1 1 calc R U . . .
C15 C 0.6349(5) 0.1888(3) 0.5005(2) 0.0427(10) Uani 1 1 d . . . . .
H15 H 0.6457 0.2185 0.5385 0.051 Uiso 1 1 calc R U . . .
C5 C 0.5629(12) 0.3377(5) 0.1498(3) 0.125(3) Uani 1 1 d . U . . .
H5 H 0.5374 0.2968 0.1206 0.149 Uiso 1 1 calc R U . . .
C56 C 0.4206(6) 0.5949(5) 0.3966(3) 0.0761(18) Uani 1 1 d . . . . .
H56A H 0.4004 0.6424 0.3662 0.114 Uiso 1 1 calc R U . . .
H56B H 0.4981 0.5620 0.3843 0.114 Uiso 1 1 calc R U . . .
H56C H 0.4297 0.6196 0.4381 0.114 Uiso 1 1 calc R U . . .
C58 C -0.2405(6) 0.7184(4) 0.3691(4) 0.0774(19) Uani 1 1 d . . . . .
H58A H -0.2830 0.7079 0.4087 0.116 Uiso 1 1 calc R U . . .
H58B H -0.3010 0.7256 0.3352 0.116 Uiso 1 1 calc R U . . .
H58C H -0.1973 0.7717 0.3722 0.116 Uiso 1 1 calc R U . . .
C55 C 0.3527(7) 0.4539(4) 0.4447(3) 0.087(2) Uani 1 1 d . . . . .
H55A H 0.3603 0.4761 0.4871 0.131 Uiso 1 1 calc R U . . .
H55B H 0.4318 0.4241 0.4315 0.131 Uiso 1 1 calc R U . . .
H55C H 0.2888 0.4127 0.4441 0.131 Uiso 1 1 calc R U . . .
C68 C -0.1905(6) 0.8035(4) 0.1593(3) 0.080(2) Uani 1 1 d . . . . .
H68A H -0.1199 0.8391 0.1593 0.121 Uiso 1 1 calc R U . . .
H68B H -0.2382 0.8132 0.1980 0.121 Uiso 1 1 calc R U . . .
H68C H -0.2432 0.8202 0.1233 0.121 Uiso 1 1 calc R U . . .
C37 C 0.3520(5) 0.7331(3) 0.2501(2) 0.0481(11) Uani 1 1 d . . . . .
C2 C 0.5601(9) 0.4484(4) 0.2255(4) 0.089(2) Uani 1 1 d . U . . .
H2 H 0.5334 0.4924 0.2546 0.107 Uiso 1 1 calc R U . . .
C1 C 0.6378(6) 0.3280(3) 0.3255(3) 0.0564(14) Uani 1 1 d . . . . .
O1 O 0.6651(6) 0.3429(3) 0.37691(19) 0.0853(15) Uani 1 1 d . . . . .
C3 C 0.6844(8) 0.4224(4) 0.2091(3) 0.0812(19) Uani 1 1 d . U . . .
H3 H 0.7555 0.4455 0.2255 0.097 Uiso 1 1 calc R U . . .
C4 C 0.6836(11) 0.3543(5) 0.1628(3) 0.113(3) Uani 1 1 d . U . . .
H4 H 0.7551 0.3253 0.1441 0.135 Uiso 1 1 calc R U . . .
C6 C 0.4811(10) 0.3962(5) 0.1901(4) 0.121(3) Uani 1 1 d . U . . .
H6 H 0.3936 0.3988 0.1923 0.145 Uiso 1 1 calc R U . . .
H H 0.710(8) 0.241(5) 0.243(4) 0.145 Uiso 1 1 d . U . . .
HA H 0.471(9) 0.275(5) 0.270(4) 0.145 Uiso 1 1 d . U . . .

loop_
_atom_site_aniso_label
_atom_site_aniso_U_11
_atom_site_aniso_U_22
_atom_site_aniso_U_33
_atom_site_aniso_U_23
_atom_site_aniso_U_13
_atom_site_aniso_U_12
Zn2 0.0357(3) 0.0314(3) 0.0256(3) -0.0013(2) 0.0004(2) -0.0077(2)
Zn1 0.0415(3) 0.0309(3) 0.0262(3) 0.0008(2) -0.0055(2) -0.0100(2)
Fe2 0.0509(4) 0.0369(3) 0.0354(4) -0.0019(3) 0.0027(3) -0.0164(3)
N3 0.0304(17) 0.0339(16) 0.0255(16) -0.0009(13) -0.0034(13) -0.0040(13)
N1 0.0312(17) 0.0305(15) 0.0262(16) 0.0000(13) -0.0038(13) -0.0048(13)
N4 0.0299(17) 0.0313(16) 0.0239(16) -0.0053(12) 0.0003(13) -0.0027(13)
C47 0.063(3) 0.043(2) 0.038(2) -0.009(2) -0.009(2) -0.010(2)
C60 0.035(2) 0.039(2) 0.0246(19) -0.0029(16) -0.0047(16) -0.0033(17)
C46 0.067(3) 0.039(2) 0.039(3) 0.0056(19) -0.002(2) -0.012(2)
Fe1 0.0786(6) 0.0337(3) 0.0351(4) 0.0035(3) -0.0124(4) -0.0216(4)
C45 0.036(2) 0.0287(18) 0.029(2) 0.0049(15) -0.0003(17) -0.0011(16)
C12 0.034(2) 0.0254(17) 0.0228(18) 0.0023(14) -0.0021(15) -0.0044(15)
C42 0.055(3) 0.052(3) 0.042(3) -0.008(2) 0.000(2) -0.020(2)
C43 0.037(2) 0.038(2) 0.029(2) -0.0063(16) -0.0010(17) 0.0018(18)
O2 0.089(3) 0.073(2) 0.0328(19) 0.0082(17) -0.0037(18) -0.034(2)
C62 0.051(3) 0.056(3) 0.039(3) 0.002(2) -0.014(2) 0.005(2)
N2 0.0281(17) 0.0319(16) 0.0242(16) -0.0036(13) -0.0026(13) -0.0071(13)
C10 0.043(2) 0.035(2) 0.036(2) -0.0068(17) -0.0061(19) -0.0082(18)
C13 0.034(2) 0.037(2) 0.031(2) 0.0012(17) -0.0054(17) -0.0060(17)
C69 0.041(3) 0.052(3) 0.034(2) 0.001(2) 0.0087(19) 0.004(2)
C61 0.043(3) 0.046(2) 0.032(2) -0.0040(18) -0.0064(19) 0.002(2)
C51 0.100(5) 0.058(3) 0.030(2) -0.013(2) 0.023(3) -0.036(3)
C18 0.032(2) 0.055(3) 0.036(2) -0.008(2) -0.0041(18) -0.0062(19)
O3 0.052(3) 0.087(3) 0.083(3) 0.000(2) 0.010(2) 0.001(2)
C9 0.0262(19) 0.0305(18) 0.030(2) 0.0039(15) -0.0031(15) -0.0010(15)
C67 0.080(5) 0.072(4) 0.115(6) 0.010(4) 0.047(5) -0.006(4)
C64 0.059(3) 0.055(3) 0.032(2) 0.004(2) 0.001(2) -0.011(2)
C20 0.047(3) 0.074(4) 0.073(4) 0.012(3) 0.016(3) -0.010(3)
C30 0.056(3) 0.067(3) 0.044(3) -0.001(2) 0.014(2) -0.021(3)
C24 0.043(2) 0.0329(19) 0.0249(19) -0.0023(15) -0.0067(17) -0.0101(17)
C11 0.054(3) 0.036(2) 0.028(2) 0.0023(17) -0.0022(19) -0.0035(19)
C48 0.039(2) 0.0294(18) 0.0272(19) 0.0023(15) 0.0038(17) -0.0089(16)
C23 0.047(3) 0.063(3) 0.084(4) 0.021(3) 0.000(3) -0.002(3)
C19 0.043(3) 0.070(3) 0.061(3) -0.001(3) 0.003(3) 0.005(3)
C33 0.042(3) 0.062(3) 0.050(3) -0.006(2) -0.008(2) 0.008(2)
C65 0.037(2) 0.042(2) 0.027(2) -0.0026(17) 0.0023(17) -0.0063(18)
C53 0.042(2) 0.040(2) 0.039(2) -0.0081(18) 0.017(2) -0.0078(19)
C63 0.070(4) 0.055(3) 0.028(2) 0.007(2) -0.012(2) -0.007(3)
C52 0.060(3) 0.054(3) 0.045(3) -0.015(2) 0.025(2) -0.021(2)
C66 0.043(3) 0.081(4) 0.038(3) -0.001(2) -0.002(2) 0.030(3)
C25 0.052(3) 0.044(2) 0.029(2) 0.0000(18) -0.0038(19) -0.016(2)
C44 0.041(2) 0.0279(18) 0.038(2) -0.0070(16) -0.0024(19) -0.0047(17)
C21 0.031(2) 0.049(2) 0.043(2) 0.000(2) 0.0017(19) -0.0004(19)
C29 0.047(3) 0.041(2) 0.038(2) -0.0027(19) -0.012(2) -0.003(2)
C28 0.069(4) 0.052(3) 0.049(3) 0.008(2) -0.030(3) -0.001(3)
C16 0.045(3) 0.040(2) 0.030(2) -0.0017(17) 0.0072(19) -0.0012(19)
C31 0.044(4) 0.113(6) 0.145(8) -0.031(5) -0.001(4) -0.024(4)
C7 0.0244(19) 0.036(2) 0.030(2) -0.0046(16) 0.0006(15) -0.0049(15)
C49 0.050(3) 0.045(2) 0.034(2) 0.0010(19) -0.006(2) -0.004(2)
C14 0.037(2) 0.049(2) 0.035(2) 0.0013(19) -0.0093(18) -0.0129(19)
C17 0.032(2) 0.0319(19) 0.031(2) 0.0030(16) 0.0004(17) -0.0053(16)
C32 0.106(6) 0.082(4) 0.061(4) -0.005(3) 0.033(4) 0.003(4)
C50 0.084(4) 0.063(3) 0.024(2) -0.005(2) -0.006(2) -0.029(3)
C38 0.064(3) 0.038(2) 0.044(3) -0.007(2) 0.006(2) -0.019(2)
C41 0.062(3) 0.050(3) 0.039(3) -0.006(2) 0.009(2) -0.014(2)
C40 0.046(3) 0.062(3) 0.072(4) -0.013(3) 0.017(3) -0.018(2)
C39 0.069(4) 0.054(3) 0.057(3) -0.005(3) -0.004(3) 0.005(3)
C8 0.035(2) 0.0283(18) 0.030(2) -0.0026(15) -0.0023(17) -0.0037(16)
C35 0.048(3) 0.075(4) 0.070(4) 0.005(3) 0.001(3) -0.005(3)
C26 0.083(4) 0.061(3) 0.028(2) 0.001(2) 0.003(2) -0.036(3)
C22 0.044(3) 0.063(3) 0.075(4) 0.011(3) -0.002(3) -0.019(2)
C54 0.050(3) 0.071(3) 0.049(3) -0.013(3) -0.017(2) 0.004(3)
C57 0.039(3) 0.062(3) 0.057(3) -0.008(2) 0.012(2) -0.005(2)
C27 0.088(5) 0.059(3) 0.041(3) 0.010(2) -0.024(3) -0.020(3)
C70 0.046(3) 0.077(4) 0.073(4) -0.008(3) 0.002(3) -0.003(3)
C59 0.047(3) 0.075(4) 0.093(5) -0.024(3) 0.004(3) -0.015(3)
C71 0.073(4) 0.071(4) 0.057(3) -0.015(3) 0.009(3) 0.011(3)
C36 0.054(3) 0.046(2) 0.049(3) 0.005(2) -0.001(2) -0.023(2)
C34 0.068(4) 0.081(4) 0.094(5) -0.021(4) 0.010(4) 0.015(3)
C15 0.057(3) 0.045(2) 0.028(2) -0.0055(18) -0.005(2) -0.012(2)
C5 0.261(10) 0.073(4) 0.053(4) 0.027(3) -0.063(5) -0.088(5)
C56 0.054(4) 0.107(5) 0.067(4) -0.002(4) 0.000(3) -0.003(3)
C58 0.052(4) 0.073(4) 0.105(5) -0.007(4) 0.015(4) 0.011(3)
C55 0.082(5) 0.075(4) 0.101(5) 0.005(4) -0.046(4) 0.015(4)
C68 0.052(4) 0.093(5) 0.096(5) -0.044(4) 0.010(3) 0.001(3)
C37 0.050(3) 0.055(3) 0.039(3) -0.004(2) 0.009(2) -0.010(2)
C2 0.131(6) 0.040(3) 0.099(5) 0.025(3) -0.040(4) -0.023(3)
C1 0.083(4) 0.041(2) 0.047(3) 0.007(2) -0.008(3) -0.014(3)
O1 0.153(5) 0.062(2) 0.045(2) -0.0014(19) -0.020(3) -0.029(3)
C3 0.143(6) 0.056(3) 0.052(3) 0.007(3) -0.010(4) -0.055(4)
C4 0.224(8) 0.078(4) 0.049(4) 0.002(3) 0.029(5) -0.088(5)
C6 0.161(6) 0.070(4) 0.138(7) 0.058(4) -0.100(5) -0.047(4)

loop_
_atom_type_symbol
_atom_type_description
_atom_type_scat_dispersion_real
_atom_type_scat_dispersion_imag
_atom_type_scat_source
C C 0.0181 0.0091 'International Tables Vol C Tables 4.2.6.8 and 6.1.1.4'
H H 0.0000 0.0000 'International Tables Vol C Tables 4.2.6.8 and 6.1.1.4'
Fe Fe -1.1336 3.1974 'International Tables Vol C Tables 4.2.6.8 and 6.1.1.4'
N N 0.0311 0.0180 'International Tables Vol C Tables 4.2.6.8 and 6.1.1.4'
O O 0.0492 0.0322 'International Tables Vol C Tables 4.2.6.8 and 6.1.1.4'
Zn Zn -1.5491 0.6778 'International Tables Vol C Tables 4.2.6.8 and 6.1.1.4'

loop_
_geom_angle_atom_site_label_1
_geom_angle_atom_site_label_2
_geom_angle_atom_site_label_3
_geom_angle
_geom_angle_site_symmetry_1
_geom_angle_site_symmetry_3
_geom_angle_publ_flag
N3 Zn2 Fe2 132.32(10) . . ?
N4 Zn2 Fe2 131.68(9) . . ?
N4 Zn2 N3 95.95(13) . . ?
N1 Zn1 Fe1 132.46(9) . . ?
N1 Zn1 H 126(2) . . ?
N1 Zn1 HA 124(2) . . ?
Fe1 Zn1 H 39(2) . . ?
Fe1 Zn1 HA 42(3) . . ?
N2 Zn1 N1 96.13(13) . . ?
N2 Zn1 Fe1 131.40(9) . . ?
N2 Zn1 H 117(2) . . ?
N2 Zn1 HA 115(2) . . ?
H Zn1 HA 80(3) . . ?
C42 Fe2 Zn2 129.50(14) . . ?
C42 Fe2 C41 39.28(19) . . ?
C38 Fe2 Zn2 152.88(15) . . ?
C38 Fe2 C42 39.34(19) . . ?
C38 Fe2 C41 66.11(18) . . ?
C41 Fe2 Zn2 92.97(14) . . ?
C40 Fe2 Zn2 86.41(15) . . ?
C40 Fe2 C42 65.5(2) . . ?
C40 Fe2 C38 66.5(2) . . ?
C40 Fe2 C41 38.5(2) . . ?
C39 Fe2 Zn2 117.81(18) . . ?
C39 Fe2 C42 65.7(2) . . ?
C39 Fe2 C38 39.1(2) . . ?
C39 Fe2 C41 66.0(2) . . ?
C39 Fe2 C40 40.4(2) . . ?
C36 Fe2 Zn2 89.92(15) . . ?
C36 Fe2 C42 140.1(2) . . ?
C36 Fe2 C38 103.1(2) . . ?
C36 Fe2 C41 157.4(2) . . ?
C36 Fe2 C40 119.5(2) . . ?
C36 Fe2 C39 92.9(2) . . ?
C36 Fe2 C37 93.2(2) . . ?
C37 Fe2 Zn2 81.84(17) . . ?
C37 Fe2 C42 97.7(2) . . ?
C37 Fe2 C38 120.4(2) . . ?
C37 Fe2 C41 109.4(2) . . ?
C37 Fe2 C40 145.2(2) . . ?
C37 Fe2 C39 159.4(2) . . ?
C60 N3 Zn2 117.7(2) . . ?
C43 N3 Zn2 122.6(3) . . ?
C43 N3 C60 119.5(3) . . ?
C24 N1 Zn1 116.0(2) . . ?
C7 N1 Zn1 123.0(3) . . ?
C7 N1 C24 120.9(3) . . ?
C45 N4 Zn2 122.6(3) . . ?
C45 N4 C48 118.7(3) . . ?
C48 N4 Zn2 118.6(2) . . ?
H47A C47 H47B 109.5 . . ?
H47A C47 H47C 109.5 . . ?
H47B C47 H47C 109.5 . . ?
C43 C47 H47A 109.5 . . ?
C43 C47 H47B 109.5 . . ?
C43 C47 H47C 109.5 . . ?
C61 C60 N3 118.6(4) . . ?
C65 C60 N3 120.0(4) . . ?
C65 C60 C61 121.3(4) . . ?
H46A C46 H46B 109.5 . . ?
H46A C46 H46C 109.5 . . ?
H46B C46 H46C 109.5 . . ?
C45 C46 H46A 109.5 . . ?
C45 C46 H46B 109.5 . . ?
C45 C46 H46C 109.5 . . ?
Zn1 Fe1 H 56(3) . . ?
Zn1 Fe1 HA 57(3) . . ?
C5 Fe1 Zn1 99.05(19) . . ?
C5 Fe1 H 102(3) . . ?
C5 Fe1 HA 100(3) . . ?
C2 Fe1 Zn1 158.1(2) . . ?
C2 Fe1 C5 67.7(3) . . ?
C2 Fe1 H 141(3) . . ?
C2 Fe1 HA 106(3) . . ?
C1 Fe1 Zn1 98.12(16) . . ?
C1 Fe1 C5 162.8(3) . . ?
C1 Fe1 C2 95.6(3) . . ?
C1 Fe1 C3 97.9(2) . . ?
C1 Fe1 C4 132.4(3) . . ?
C1 Fe1 C6 126.9(4) . . ?
C1 Fe1 H 89(3) . . ?
C1 Fe1 HA 88(3) . . ?
C3 Fe1 Zn1 152.5(2) . . ?
C3 Fe1 C5 66.8(3) . . ?
C3 Fe1 C2 39.3(3) . . ?
C3 Fe1 C6 66.9(3) . . ?
C3 Fe1 H 102(3) . . ?
C3 Fe1 HA 146(3) . . ?
C4 Fe1 Zn1 114.1(2) . . ?
C4 Fe1 C5 38.5(4) . . ?
C4 Fe1 C2 66.9(4) . . ?
C4 Fe1 C3 40.4(2) . . ?
C4 Fe1 C6 66.8(4) . . ?
C4 Fe1 H 82(3) . . ?
C4 Fe1 HA 139(3) . . ?
C6 Fe1 Zn1 118.6(2) . . ?
C6 Fe1 C5 41.1(4) . . ?
C6 Fe1 C2 40.1(3) . . ?
C6 Fe1 H 143(3) . . ?
C6 Fe1 HA 82(3) . . ?
H Fe1 HA 112(4) . . ?
N4 C45 C46 121.0(4) . . ?
N4 C45 C44 123.4(4) . . ?
C44 C45 C46 115.6(4) . . ?
C13 C12 N2 119.3(4) . . ?
C17 C12 N2 118.9(4) . . ?
C17 C12 C13 121.7(4) . . ?
Fe2 C42 H42 124.9 . . ?
C38 C42 Fe2 70.3(3) . . ?
C38 C42 H42 125.8 . . ?
C38 C42 C41 108.5(5) . . ?
C41 C42 Fe2 70.6(3) . . ?
C41 C42 H42 125.8 . . ?
N3 C43 C47 119.5(4) . . ?
N3 C43 C44 124.2(4) . . ?
C44 C43 C47 116.3(4) . . ?
C61 C62 H62 119.3 . . ?
C63 C62 H62 119.3 . . ?
C63 C62 C61 121.4(5) . . ?
C12 N2 Zn1 117.0(2) . . ?
C9 N2 Zn1 123.7(3) . . ?
C9 N2 C12 119.1(3) . . ?
H10A C10 H10B 109.5 . . ?
H10A C10 H10C 109.5 . . ?
H10B C10 H10C 109.5 . . ?
C7 C10 H10A 109.5 . . ?
C7 C10 H10B 109.5 . . ?
C7 C10 H10C 109.5 . . ?
C12 C13 C18 122.5(4) . . ?
C14 C13 C12 117.8(4) . . ?
C14 C13 C18 119.8(4) . . ?
C65 C69 H69 107.3 . . ?
C65 C69 C70 111.2(4) . . ?
C70 C69 H69 107.3 . . ?
C71 C69 H69 107.3 . . ?
C71 C69 C65 112.9(4) . . ?
C71 C69 C70 110.5(5) . . ?
C60 C61 C66 121.7(4) . . ?
C62 C61 C60 118.3(4) . . ?
C62 C61 C66 120.0(4) . . ?
C52 C51 H51 120.0 . . ?
C52 C51 C50 120.1(5) . . ?
C50 C51 H51 120.0 . . ?
C13 C18 H18 107.9 . . ?
C13 C18 C20 111.8(4) . . ?
C13 C18 C19 111.5(4) . . ?
C20 C18 H18 107.9 . . ?
C20 C18 C19 109.7(4) . . ?
C19 C18 H18 107.9 . . ?
N2 C9 C11 119.2(3) . . ?
N2 C9 C8 123.6(3) . . ?
C8 C9 C11 117.1(3) . . ?
H67A C67 H67B 109.5 . . ?
H67A C67 H67C 109.5 . . ?
H67B C67 H67C 109.5 . . ?
C66 C67 H67A 109.5 . . ?
C66 C67 H67B 109.5 . . ?
C66 C67 H67C 109.5 . . ?
C65 C64 H64 119.5 . . ?
C63 C64 H64 119.5 . . ?
C63 C64 C65 121.1(5) . . ?
C18 C20 H20A 109.5 . . ?
C18 C20 H20B 109.5 . . ?
C18 C20 H20C 109.5 . . ?
H20A C20 H20B 109.5 . . ?
H20A C20 H20C 109.5 . . ?
H20B C20 H20C 109.5 . . ?
C25 C30 H30 107.2 . . ?
C25 C30 C31 111.2(5) . . ?
C25 C30 C32 113.3(5) . . ?
C31 C30 H30 107.2 . . ?
C31 C30 C32 110.6(5) . . ?
C32 C30 H30 107.2 . . ?
C25 C24 N1 119.8(4) . . ?
C25 C24 C29 121.6(4) . . ?
C29 C24 N1 118.3(4) . . ?
C9 C11 H11A 109.5 . . ?
C9 C11 H11B 109.5 . . ?
C9 C11 H11C 109.5 . . ?
H11A C11 H11B 109.5 . . ?
H11A C11 H11C 109.5 . . ?
H11B C11 H11C 109.5 . . ?
C53 C48 N4 117.2(4) . . ?
C49 C48 N4 120.9(4) . . ?
C49 C48 C53 121.8(4) . . ?
H23A C23 H23B 109.5 . . ?
H23A C23 H23C 109.5 . . ?
H23B C23 H23C 109.5 . . ?
C21 C23 H23A 109.5 . . ?
C21 C23 H23B 109.5 . . ?
C21 C23 H23C 109.5 . . ?
C18 C19 H19A 109.5 . . ?
C18 C19 H19B 109.5 . . ?
C18 C19 H19C 109.5 . . ?
H19A C19 H19B 109.5 . . ?
H19A C19 H19C 109.5 . . ?
H19B C19 H19C 109.5 . . ?
C29 C33 H33 107.3 . . ?
C29 C33 C35 111.2(4) . . ?
C35 C33 H33 107.3 . . ?
C34 C33 H33 107.3 . . ?
C34 C33 C29 113.1(5) . . ?
C34 C33 C35 110.3(5) . . ?
C60 C65 C69 122.7(4) . . ?
C64 C65 C60 117.7(4) . . ?
C64 C65 C69 119.6(4) . . ?
C48 C53 C57 121.9(4) . . ?
C52 C53 C48 117.5(5) . . ?
C52 C53 C57 120.5(4) . . ?
C62 C63 C64 120.2(4) . . ?
C62 C63 H63 119.9 . . ?
C64 C63 H63 119.9 . . ?
C51 C52 C53 121.6(5) . . ?
C51 C52 H52 119.2 . . ?
C53 C52 H52 119.2 . . ?
C61 C66 H66 107.7 . . ?
C61 C66 C68 112.7(5) . . ?
C67 C66 C61 110.8(5) . . ?
C67 C66 H66 107.7 . . ?
C67 C66 C68 110.0(5) . . ?
C68 C66 H66 107.7 . . ?
C24 C25 C30 121.4(4) . . ?
C24 C25 C26 117.5(5) . . ?
C26 C25 C30 121.1(5) . . ?
C45 C44 H44 115.2 . . ?
C43 C44 C45 129.6(4) . . ?
C43 C44 H44 115.2 . . ?
C23 C21 H21 107.5 . . ?
C23 C21 C17 112.5(4) . . ?
C23 C21 C22 109.6(4) . . ?
C17 C21 H21 107.5 . . ?
C17 C21 C22 112.1(4) . . ?
C22 C21 H21 107.5 . . ?
C24 C29 C33 121.9(4) . . ?
C28 C29 C24 118.4(5) . . ?
C28 C29 C33 119.6(5) . . ?
C29 C28 H28 119.6 . . ?
C27 C28 C29 120.8(5) . . ?
C27 C28 H28 119.6 . . ?
C17 C16 H16 119.6 . . ?
C15 C16 H16 119.6 . . ?
C15 C16 C17 120.7(4) . . ?
C30 C31 H31A 109.5 . . ?
C30 C31 H31B 109.5 . . ?
C30 C31 H31C 109.5 . . ?
H31A C31 H31B 109.5 . . ?
H31A C31 H31C 109.5 . . ?
H31B C31 H31C 109.5 . . ?
N1 C7 C10 119.4(4) . . ?
N1 C7 C8 124.0(4) . . ?
C8 C7 C10 116.5(3) . . ?
C48 C49 C50 118.0(5) . . ?
C48 C49 C54 123.2(4) . . ?
C50 C49 C54 118.7(5) . . ?
C13 C14 H14 119.4 . . ?
C15 C14 C13 121.2(4) . . ?
C15 C14 H14 119.4 . . ?
C12 C17 C21 122.3(4) . . ?
C16 C17 C12 118.1(4) . . ?
C16 C17 C21 119.6(4) . . ?
C30 C32 H32A 109.5 . . ?
C30 C32 H32B 109.5 . . ?
C30 C32 H32C 109.5 . . ?
H32A C32 H32B 109.5 . . ?
H32A C32 H32C 109.5 . . ?
H32B C32 H32C 109.5 . . ?
C51 C50 C49 120.9(5) . . ?
C51 C50 H50 119.6 . . ?
C49 C50 H50 119.6 . . ?
Fe2 C38 H38 125.2 . . ?
C42 C38 Fe2 70.4(3) . . ?
C42 C38 H38 126.2 . . ?
C39 C38 Fe2 69.8(3) . . ?
C39 C38 C42 107.5(4) . . ?
C39 C38 H38 126.2 . . ?
Fe2 C41 H41 125.5 . . ?
C42 C41 Fe2 70.1(3) . . ?
C42 C41 H41 125.9 . . ?
C40 C41 Fe2 70.1(3) . . ?
C40 C41 C42 108.3(5) . . ?
C40 C41 H41 125.9 . . ?
Fe2 C40 H40 124.7 . . ?
C41 C40 Fe2 71.3(3) . . ?
C41 C40 H40 126.2 . . ?
C41 C40 C39 107.7(5) . . ?
C39 C40 Fe2 69.4(3) . . ?
C39 C40 H40 126.2 . . ?
Fe2 C39 H39 124.3 . . ?
C38 C39 Fe2 71.1(3) . . ?
C38 C39 C40 108.0(5) . . ?
C38 C39 H39 126.0 . . ?
C40 C39 Fe2 70.2(3) . . ?
C40 C39 H39 126.0 . . ?
C9 C8 H8 115.3 . . ?
C7 C8 C9 129.3(4) . . ?
C7 C8 H8 115.3 . . ?
C33 C35 H35A 109.5 . . ?
C33 C35 H35B 109.5 . . ?
C33 C35 H35C 109.5 . . ?
H35A C35 H35B 109.5 . . ?
H35A C35 H35C 109.5 . . ?
H35B C35 H35C 109.5 . . ?
C25 C26 H26 119.6 . . ?
C27 C26 C25 120.8(5) . . ?
C27 C26 H26 119.6 . . ?
C21 C22 H22A 109.5 . . ?
C21 C22 H22B 109.5 . . ?
C21 C22 H22C 109.5 . . ?
H22A C22 H22B 109.5 . . ?
H22A C22 H22C 109.5 . . ?
H22B C22 H22C 109.5 . . ?
C49 C54 H54 108.3 . . ?
C49 C54 C55 110.7(5) . . ?
C56 C54 C49 112.0(5) . . ?
C56 C54 H54 108.3 . . ?
C56 C54 C55 109.0(5) . . ?
C55 C54 H54 108.3 . . ?
C53 C57 H57 107.1 . . ?
C59 C57 C53 111.7(5) . . ?
C59 C57 H57 107.1 . . ?
C58 C57 C53 114.8(5) . . ?
C58 C57 H57 107.1 . . ?
C58 C57 C59 108.7(5) . . ?
C28 C27 C26 120.7(5) . . ?
C28 C27 H27 119.6 . . ?
C26 C27 H27 119.6 . . ?
C69 C70 H70A 109.5 . . ?
C69 C70 H70B 109.5 . . ?
C69 C70 H70C 109.5 . . ?
H70A C70 H70B 109.5 . . ?
H70A C70 H70C 109.5 . . ?
H70B C70 H70C 109.5 . . ?
C57 C59 H59A 109.5 . . ?
C57 C59 H59B 109.5 . . ?
C57 C59 H59C 109.5 . . ?
H59A C59 H59B 109.5 . . ?
H59A C59 H59C 109.5 . . ?
H59B C59 H59C 109.5 . . ?
C69 C71 H71A 109.5 . . ?
C69 C71 H71B 109.5 . . ?
C69 C71 H71C 109.5 . . ?
H71A C71 H71B 109.5 . . ?
H71A C71 H71C 109.5 . . ?
H71B C71 H71C 109.5 . . ?
O2 C36 Fe2 174.7(4) . . ?
C33 C34 H34A 109.5 . . ?
C33 C34 H34B 109.5 . . ?
C33 C34 H34C 109.5 . . ?
H34A C34 H34B 109.5 . . ?
H34A C34 H34C 109.5 . . ?
H34B C34 H34C 109.5 . . ?
C16 C15 H15 119.8 . . ?
C14 C15 C16 120.4(4) . . ?
C14 C15 H15 119.8 . . ?
Fe1 C5 H5 126.6 . . ?
C4 C5 Fe1 69.6(4) . . ?
C4 C5 H5 126.5 . . ?
C4 C5 C6 107.0(7) . . ?
C6 C5 Fe1 68.8(4) . . ?
C6 C5 H5 126.5 . . ?
C54 C56 H56A 109.5 . . ?
C54 C56 H56B 109.5 . . ?
C54 C56 H56C 109.5 . . ?
H56A C56 H56B 109.5 . . ?
H56A C56 H56C 109.5 . . ?
H56B C56 H56C 109.5 . . ?
C57 C58 H58A 109.5 . . ?
C57 C58 H58B 109.5 . . ?
C57 C58 H58C 109.5 . . ?
H58A C58 H58B 109.5 . . ?
H58A C58 H58C 109.5 . . ?
H58B C58 H58C 109.5 . . ?
C54 C55 H55A 109.5 . . ?
C54 C55 H55B 109.5 . . ?
C54 C55 H55C 109.5 . . ?
H55A C55 H55B 109.5 . . ?
H55A C55 H55C 109.5 . . ?
H55B C55 H55C 109.5 . . ?
C66 C68 H68A 109.5 . . ?
C66 C68 H68B 109.5 . . ?
C66 C68 H68C 109.5 . . ?
H68A C68 H68B 109.5 . . ?
H68A C68 H68C 109.5 . . ?
H68B C68 H68C 109.5 . . ?
O3 C37 Fe2 176.4(5) . . ?
Fe1 C2 H2 126.2 . . ?
C3 C2 Fe1 69.8(3) . . ?
C3 C2 H2 126.0 . . ?
C3 C2 C6 108.0(8) . . ?
C6 C2 Fe1 69.6(3) . . ?
C6 C2 H2 126.0 . . ?
O1 C1 Fe1 175.2(5) . . ?
Fe1 C3 H3 125.1 . . ?
C2 C3 Fe1 70.9(4) . . ?
C2 C3 H3 126.0 . . ?
C2 C3 C4 107.9(8) . . ?
C4 C3 Fe1 69.5(3) . . ?
C4 C3 H3 126.0 . . ?
Fe1 C4 H4 124.5 . . ?
C5 C4 Fe1 72.0(5) . . ?
C5 C4 C3 110.0(9) . . ?
C5 C4 H4 125.0 . . ?
C3 C4 Fe1 70.1(4) . . ?
C3 C4 H4 125.0 . . ?
Fe1 C6 H6 124.9 . . ?
C5 C6 Fe1 70.0(4) . . ?
C5 C6 H6 126.5 . . ?
C2 C6 Fe1 70.3(4) . . ?
C2 C6 C5 107.1(9) . . ?
C2 C6 H6 126.5 . . ?

loop_
_geom_bond_atom_site_label_1
_geom_bond_atom_site_label_2
_geom_bond_distance
_geom_bond_site_symmetry_2
_geom_bond_publ_flag
Zn2 Fe2 2.3845(8) . ?
Zn2 N3 1.983(3) . ?
Zn2 N4 1.979(3) . ?
Zn1 N1 1.977(3) . ?
Zn1 Fe1 2.4036(8) . ?
Zn1 N2 1.963(3) . ?
Zn1 H 2.01(9) . ?
Zn1 HA 2.05(8) . ?
Fe2 C42 2.099(5) . ?
Fe2 C38 2.097(4) . ?
Fe2 C41 2.106(5) . ?
Fe2 C40 2.090(5) . ?
Fe2 C39 2.080(5) . ?
Fe2 C36 1.740(5) . ?
Fe2 C37 1.742(5) . ?
N3 C60 1.442(5) . ?
N3 C43 1.321(5) . ?
N1 C24 1.432(5) . ?
N1 C7 1.328(5) . ?
N4 C45 1.327(5) . ?
N4 C48 1.447(5) . ?
C47 H47A 0.9600 . ?
C47 H47B 0.9600 . ?
C47 H47C 0.9600 . ?
C47 C43 1.509(6) . ?
C60 C61 1.404(6) . ?
C60 C65 1.400(6) . ?
C46 H46A 0.9600 . ?
C46 H46B 0.9600 . ?
C46 H46C 0.9600 . ?
C46 C45 1.509(5) . ?
Fe1 C5 2.080(6) . ?
Fe1 C2 2.073(5) . ?
Fe1 C1 1.731(5) . ?
Fe1 C3 2.058(6) . ?
Fe1 C4 2.050(6) . ?
Fe1 C6 2.064(7) . ?
Fe1 H 1.51(8) . ?
Fe1 HA 1.63(9) . ?
C45 C44 1.414(6) . ?
C12 N2 1.444(5) . ?
C12 C13 1.409(6) . ?
C12 C17 1.399(6) . ?
C42 H42 0.9300 . ?
C42 C38 1.412(7) . ?
C42 C41 1.413(7) . ?
C43 C44 1.390(6) . ?
O2 C36 1.154(6) . ?
C62 H62 0.9300 . ?
C62 C61 1.383(6) . ?
C62 C63 1.367(7) . ?
N2 C9 1.323(5) . ?
C10 H10A 0.9600 . ?
C10 H10B 0.9600 . ?
C10 H10C 0.9600 . ?
C10 C7 1.510(5) . ?
C13 C18 1.514(6) . ?
C13 C14 1.393(6) . ?
C69 H69 0.9800 . ?
C69 C65 1.523(6) . ?
C69 C70 1.526(8) . ?
C69 C71 1.522(7) . ?
C61 C66 1.525(7) . ?
C51 H51 0.9300 . ?
C51 C52 1.368(8) . ?
C51 C50 1.376(8) . ?
C18 H18 0.9800 . ?
C18 C20 1.537(7) . ?
C18 C19 1.540(7) . ?
O3 C37 1.172(6) . ?
C9 C11 1.505(5) . ?
C9 C8 1.410(5) . ?
C67 H67A 0.9600 . ?
C67 H67B 0.9600 . ?
C67 H67C 0.9600 . ?
C67 C66 1.508(9) . ?
C64 H64 0.9300 . ?
C64 C65 1.396(6) . ?
C64 C63 1.380(7) . ?
C20 H20A 0.9600 . ?
C20 H20B 0.9600 . ?
C20 H20C 0.9600 . ?
C30 H30 0.9800 . ?
C30 C25 1.510(7) . ?
C30 C31 1.519(8) . ?
C30 C32 1.523(8) . ?
C24 C25 1.399(6) . ?
C24 C29 1.406(6) . ?
C11 H11A 0.9600 . ?
C11 H11B 0.9600 . ?
C11 H11C 0.9600 . ?
C48 C53 1.402(6) . ?
C48 C49 1.388(6) . ?
C23 H23A 0.9600 . ?
C23 H23B 0.9600 . ?
C23 H23C 0.9600 . ?
C23 C21 1.517(7) . ?
C19 H19A 0.9600 . ?
C19 H19B 0.9600 . ?
C19 H19C 0.9600 . ?
C33 H33 0.9800 . ?
C33 C29 1.527(7) . ?
C33 C35 1.528(8) . ?
C33 C34 1.520(7) . ?
C53 C52 1.397(6) . ?
C53 C57 1.530(7) . ?
C63 H63 0.9300 . ?
C52 H52 0.9300 . ?
C66 H66 0.9800 . ?
C66 C68 1.526(8) . ?
C25 C26 1.405(6) . ?
C44 H44 0.9300 . ?
C21 H21 0.9800 . ?
C21 C17 1.525(6) . ?
C21 C22 1.530(7) . ?
C29 C28 1.391(6) . ?
C28 H28 0.9300 . ?
C28 C27 1.367(9) . ?
C16 H16 0.9300 . ?
C16 C17 1.397(6) . ?
C16 C15 1.382(7) . ?
C31 H31A 0.9600 . ?
C31 H31B 0.9600 . ?
C31 H31C 0.9600 . ?
C7 C8 1.397(5) . ?
C49 C50 1.405(6) . ?
C49 C54 1.515(7) . ?
C14 H14 0.9300 . ?
C14 C15 1.378(7) . ?
C32 H32A 0.9600 . ?
C32 H32B 0.9600 . ?
C32 H32C 0.9600 . ?
C50 H50 0.9300 . ?
C38 H38 0.9300 . ?
C38 C39 1.396(8) . ?
C41 H41 0.9300 . ?
C41 C40 1.385(8) . ?
C40 H40 0.9300 . ?
C40 C39 1.439(8) . ?
C39 H39 0.9300 . ?
C8 H8 0.9300 . ?
C35 H35A 0.9600 . ?
C35 H35B 0.9600 . ?
C35 H35C 0.9600 . ?
C26 H26 0.9300 . ?
C26 C27 1.384(8) . ?
C22 H22A 0.9600 . ?
C22 H22B 0.9600 . ?
C22 H22C 0.9600 . ?
C54 H54 0.9800 . ?
C54 C56 1.514(9) . ?
C54 C55 1.549(8) . ?
C57 H57 0.9800 . ?
C57 C59 1.521(7) . ?
C57 C58 1.514(7) . ?
C27 H27 0.9300 . ?
C70 H70A 0.9600 . ?
C70 H70B 0.9600 . ?
C70 H70C 0.9600 . ?
C59 H59A 0.9600 . ?
C59 H59B 0.9600 . ?
C59 H59C 0.9600 . ?
C71 H71A 0.9600 . ?
C71 H71B 0.9600 . ?
C71 H71C 0.9600 . ?
C34 H34A 0.9600 . ?
C34 H34B 0.9600 . ?
C34 H34C 0.9600 . ?
C15 H15 0.9300 . ?
C5 H5 0.9300 . ?
C5 C4 1.361(14) . ?
C5 C6 1.457(14) . ?
C56 H56A 0.9600 . ?
C56 H56B 0.9600 . ?
C56 H56C 0.9600 . ?
C58 H58A 0.9600 . ?
C58 H58B 0.9600 . ?
C58 H58C 0.9600 . ?
C55 H55A 0.9600 . ?
C55 H55B 0.9600 . ?
C55 H55C 0.9600 . ?
C68 H68A 0.9600 . ?
C68 H68B 0.9600 . ?
C68 H68C 0.9600 . ?
C2 H2 0.9300 . ?
C2 C3 1.389(11) . ?
C2 C6 1.419(10) . ?
C1 O1 1.146(6) . ?
C3 H3 0.9300 . ?
C3 C4 1.420(9) . ?
C4 H4 0.9300 . ?
C6 H6 0.9300 . ?

loop_
_geom_torsion_atom_site_label_1
_geom_torsion_atom_site_label_2
_geom_torsion_atom_site_label_3
_geom_torsion_atom_site_label_4
_geom_torsion
_geom_torsion_site_symmetry_1
_geom_torsion_site_symmetry_2
_geom_torsion_site_symmetry_3
_geom_torsion_site_symmetry_4
_geom_torsion_publ_flag
Zn2 N3 C60 C61 -73.9(4) . . . . ?
Zn2 N3 C60 C65 103.2(4) . . . . ?
Zn2 N3 C43 C47 178.1(3) . . . . ?
Zn2 N3 C43 C44 -0.7(6) . . . . ?
Zn2 N4 C45 C46 171.4(3) . . . . ?
Zn2 N4 C45 C44 -8.4(6) . . . . ?
Zn2 N4 C48 C53 83.7(4) . . . . ?
Zn2 N4 C48 C49 -93.1(4) . . . . ?
Zn1 N1 C24 C25 95.6(4) . . . . ?
Zn1 N1 C24 C29 -78.5(4) . . . . ?
Zn1 N1 C7 C10 177.9(3) . . . . ?
Zn1 N1 C7 C8 0.9(6) . . . . ?
Zn1 N2 C9 C11 -178.8(3) . . . . ?
Zn1 N2 C9 C8 0.8(6) . . . . ?
Fe2 C42 C38 C39 60.2(4) . . . . ?
Fe2 C42 C41 C40 -60.0(4) . . . . ?
Fe2 C38 C39 C40 60.8(4) . . . . ?
Fe2 C41 C40 C39 -60.2(4) . . . . ?
Fe2 C40 C39 C38 -61.4(4) . . . . ?
N3 C60 C61 C62 178.9(4) . . . . ?
N3 C60 C61 C66 -1.0(7) . . . . ?
N3 C60 C65 C69 -0.7(6) . . . . ?
N3 C60 C65 C64 -178.6(4) . . . . ?
N3 C43 C44 C45 9.8(8) . . . . ?
N1 C24 C25 C30 9.1(6) . . . . ?
N1 C24 C25 C26 -170.1(4) . . . . ?
N1 C24 C29 C33 -12.0(6) . . . . ?
N1 C24 C29 C28 171.1(4) . . . . ?
N1 C7 C8 C9 3.7(7) . . . . ?
N4 C45 C44 C43 -4.7(8) . . . . ?
N4 C48 C53 C52 -174.6(4) . . . . ?
N4 C48 C53 C57 5.0(6) . . . . ?
N4 C48 C49 C50 174.3(4) . . . . ?
N4 C48 C49 C54 -6.5(7) . . . . ?
C47 C43 C44 C45 -168.9(5) . . . . ?
C60 N3 C43 C47 2.9(6) . . . . ?
C60 N3 C43 C44 -175.8(4) . . . . ?
C60 C61 C66 C67 -96.4(6) . . . . ?
C60 C61 C66 C68 139.8(5) . . . . ?
C46 C45 C44 C43 175.5(5) . . . . ?
Fe1 C5 C4 C3 -60.0(4) . . . . ?
Fe1 C5 C6 C2 60.8(4) . . . . ?
Fe1 C2 C3 C4 59.9(4) . . . . ?
Fe1 C2 C6 C5 -60.7(4) . . . . ?
Fe1 C3 C4 C5 61.2(5) . . . . ?
C45 N4 C48 C53 -92.4(5) . . . . ?
C45 N4 C48 C49 90.8(5) . . . . ?
C12 N2 C9 C11 -4.6(6) . . . . ?
C12 N2 C9 C8 175.0(4) . . . . ?
C12 C13 C18 C20 112.9(5) . . . . ?
C12 C13 C18 C19 -123.9(4) . . . . ?
C12 C13 C14 C15 -0.7(6) . . . . ?
C42 C38 C39 Fe2 -60.6(3) . . . . ?
C42 C38 C39 C40 0.2(6) . . . . ?
C42 C41 C40 Fe2 59.9(4) . . . . ?
C42 C41 C40 C39 -0.3(6) . . . . ?
C43 N3 C60 C61 101.5(5) . . . . ?
C43 N3 C60 C65 -81.4(5) . . . . ?
C62 C61 C66 C67 83.7(6) . . . . ?
C62 C61 C66 C68 -40.1(7) . . . . ?
N2 C12 C13 C18 -6.3(6) . . . . ?
N2 C12 C13 C14 174.3(3) . . . . ?
N2 C12 C17 C21 7.1(5) . . . . ?
N2 C12 C17 C16 -173.4(3) . . . . ?
N2 C9 C8 C7 -4.6(7) . . . . ?
C10 C7 C8 C9 -173.4(4) . . . . ?
C13 C12 N2 Zn1 -90.3(4) . . . . ?
C13 C12 N2 C9 95.2(4) . . . . ?
C13 C12 C17 C21 -176.5(4) . . . . ?
C13 C12 C17 C16 3.1(6) . . . . ?
C13 C14 C15 C16 2.6(7) . . . . ?
C61 C60 C65 C69 176.3(4) . . . . ?
C61 C60 C65 C64 -1.6(6) . . . . ?
C61 C62 C63 C64 -0.6(8) . . . . ?
C18 C13 C14 C15 179.8(4) . . . . ?
C30 C25 C26 C27 179.3(5) . . . . ?
C24 N1 C7 C10 1.3(6) . . . . ?
C24 N1 C7 C8 -175.8(4) . . . . ?
C24 C25 C26 C27 -1.4(7) . . . . ?
C24 C29 C28 C27 -0.4(7) . . . . ?
C11 C9 C8 C7 174.9(4) . . . . ?
C48 N4 C45 C46 -12.6(6) . . . . ?
C48 N4 C45 C44 167.5(4) . . . . ?
C48 C53 C52 C51 -0.1(7) . . . . ?
C48 C53 C57 C59 83.1(6) . . . . ?
C48 C53 C57 C58 -152.6(5) . . . . ?
C48 C49 C50 C51 0.4(7) . . . . ?
C48 C49 C54 C56 117.0(5) . . . . ?
C48 C49 C54 C55 -121.1(5) . . . . ?
C23 C21 C17 C12 -113.3(5) . . . . ?
C23 C21 C17 C16 67.2(5) . . . . ?
C33 C29 C28 C27 -177.4(5) . . . . ?
C65 C60 C61 C62 1.9(7) . . . . ?
C65 C60 C61 C66 -178.0(4) . . . . ?
C65 C64 C63 C62 0.9(8) . . . . ?
C53 C48 C49 C50 -2.3(6) . . . . ?
C53 C48 C49 C54 176.8(4) . . . . ?
C63 C62 C61 C60 -0.8(7) . . . . ?
C63 C62 C61 C66 179.1(5) . . . . ?
C63 C64 C65 C60 0.2(7) . . . . ?
C63 C64 C65 C69 -177.7(5) . . . . ?
C52 C51 C50 C49 1.6(8) . . . . ?
C52 C53 C57 C59 -97.3(5) . . . . ?
C52 C53 C57 C58 27.0(7) . . . . ?
C25 C24 C29 C33 173.9(4) . . . . ?
C25 C24 C29 C28 -3.0(6) . . . . ?
C25 C26 C27 C28 -1.9(8) . . . . ?
C29 C24 C25 C30 -176.9(4) . . . . ?
C29 C24 C25 C26 3.8(6) . . . . ?
C29 C28 C27 C26 2.8(8) . . . . ?
C31 C30 C25 C24 -96.3(6) . . . . ?
C31 C30 C25 C26 83.0(6) . . . . ?
C7 N1 C24 C25 -87.5(5) . . . . ?
C7 N1 C24 C29 98.3(5) . . . . ?
C49 C48 C53 C52 2.2(6) . . . . ?
C49 C48 C53 C57 -178.2(4) . . . . ?
C14 C13 C18 C20 -67.7(5) . . . . ?
C14 C13 C18 C19 55.6(6) . . . . ?
C17 C12 N2 Zn1 86.2(4) . . . . ?
C17 C12 N2 C9 -88.3(4) . . . . ?
C17 C12 C13 C18 177.3(4) . . . . ?
C17 C12 C13 C14 -2.1(6) . . . . ?
C17 C16 C15 C14 -1.6(7) . . . . ?
C32 C30 C25 C24 138.5(5) . . . . ?
C32 C30 C25 C26 -42.2(7) . . . . ?
C50 C51 C52 C53 -1.8(8) . . . . ?
C50 C49 C54 C56 -63.8(6) . . . . ?
C50 C49 C54 C55 58.1(7) . . . . ?
C38 C42 C41 Fe2 60.4(3) . . . . ?
C38 C42 C41 C40 0.4(6) . . . . ?
C41 C42 C38 Fe2 -60.6(3) . . . . ?
C41 C42 C38 C39 -0.4(6) . . . . ?
C41 C40 C39 Fe2 61.4(4) . . . . ?
C41 C40 C39 C38 0.0(6) . . . . ?
C35 C33 C29 C24 -109.8(5) . . . . ?
C35 C33 C29 C28 67.0(6) . . . . ?
C22 C21 C17 C12 122.7(4) . . . . ?
C22 C21 C17 C16 -56.8(5) . . . . ?
C54 C49 C50 C51 -178.8(5) . . . . ?
C57 C53 C52 C51 -179.7(5) . . . . ?
C70 C69 C65 C60 -103.4(5) . . . . ?
C70 C69 C65 C64 74.5(6) . . . . ?
C71 C69 C65 C60 131.8(5) . . . . ?
C71 C69 C65 C64 -50.3(6) . . . . ?
C34 C33 C29 C24 125.4(5) . . . . ?
C34 C33 C29 C28 -57.7(6) . . . . ?
C15 C16 C17 C12 -1.2(6) . . . . ?
C15 C16 C17 C21 178.4(4) . . . . ?
C2 C3 C4 Fe1 -60.8(5) . . . . ?
C2 C3 C4 C5 0.3(8) . . . . ?
C3 C2 C6 Fe1 59.4(5) . . . . ?
C3 C2 C6 C5 -1.3(7) . . . . ?
C4 C5 C6 Fe1 -59.4(5) . . . . ?
C4 C5 C6 C2 1.5(7) . . . . ?
C6 C5 C4 Fe1 58.9(5) . . . . ?
C6 C5 C4 C3 -1.1(8) . . . . ?
C6 C2 C3 Fe1 -59.3(4) . . . . ?
C6 C2 C3 C4 0.6(7) . . . . ?
